data_4123824
loop_
_publ_author_name
'Schmidt, Valerie A.'
'Hoyt, Jordan M.'
'Margulieux, Grant W.'
'Chirik, Paul J.'

_publ_section_title
;
 Cobalt-Catalyzed [2\p + 2\p] Cycloadditions of Alkenes: Scope, Mechanism,
 and Elucidation of Electronic Structure of Catalytic Intermediates.
;
_journal_issue 24
_journal_name_full 'Journal of the American Chemical Society'
_journal_page_first 7903
_journal_page_last 7914
_journal_paper_doi 10.1021/jacs.5b04034
_journal_volume 137
_journal_year 2015
_chemical_formula_sum 'C41 H51 Co N5'
_chemical_formula_weight 672.80
_chemical_name_systematic
;
 ?
;
_space_group_IT_number 2
_symmetry_cell_setting triclinic
_symmetry_space_group_name_Hall '-P 1'
_symmetry_space_group_name_H-M 'P -1'
_atom_sites_solution_hydrogens geom
_atom_sites_solution_primary direct
_atom_sites_solution_secondary difmap
_audit_creation_method SHELXL-97
_cell_angle_alpha 88.5100(10)
_cell_angle_beta 65.8560(10)
_cell_angle_gamma 61.7620(10)
_cell_formula_units_Z 2
_cell_length_a 12.5215(3)
_cell_length_b 13.1868(3)
_cell_length_c 14.6751(3)
_cell_measurement_reflns_used 9825
_cell_measurement_temperature 100(2)
_cell_measurement_theta_max 66.64
_cell_measurement_theta_min 3.89
_cell_volume 1905.24(8)
_computing_cell_refinement 'Bruker SAINT'
_computing_data_collection 'Bruker APEX2'
_computing_data_reduction 'Bruker SAINT'
_computing_molecular_graphics 'ORTEP 3 (Farraguia, 1997)'
_computing_structure_refinement 'SHELXL-97 (Sheldrick, 2008)'
_computing_structure_solution 'SIR 92 (Giacavazzo, 1993)'
_diffrn_ambient_temperature 100(2)
_diffrn_measured_fraction_theta_full 0.999
_diffrn_measured_fraction_theta_max 0.999
_diffrn_radiation_monochromator graphite
_diffrn_radiation_source 'fine-focus sealed tube'
_diffrn_radiation_type CuK\a
_diffrn_radiation_wavelength 1.54178
_diffrn_reflns_av_R_equivalents 0.0000
_diffrn_reflns_av_sigmaI/netI 0.0257
_diffrn_reflns_limit_h_max 14
_diffrn_reflns_limit_h_min -13
_diffrn_reflns_limit_k_max 15
_diffrn_reflns_limit_k_min -15
_diffrn_reflns_limit_l_max 17
_diffrn_reflns_limit_l_min 0
_diffrn_reflns_number 6749
_diffrn_reflns_theta_full 66.70
_diffrn_reflns_theta_max 66.70
_diffrn_reflns_theta_min 3.89
_exptl_absorpt_coefficient_mu 3.777
_exptl_absorpt_correction_T_max 0.752819
_exptl_absorpt_correction_T_min 0.597159
_exptl_absorpt_correction_type multi-scan
_exptl_absorpt_process_details 'SADABS v2008/1 (Bruker AXS)'
_exptl_crystal_colour green
_exptl_crystal_density_diffrn 1.173
_exptl_crystal_density_method 'not measured'
_exptl_crystal_description shard
_exptl_crystal_F_000 718
_exptl_crystal_size_max 0.12
_exptl_crystal_size_mid 0.08
_exptl_crystal_size_min 0.07
_platon_squeeze_details
;
0.5 molecule of pentane solvate per asymmetric unit was treated
as a diffuse contribution to the overall scattering through the
use of platon/squeeze.
;
_refine_diff_density_max 1.014
_refine_diff_density_min -0.714
_refine_diff_density_rms 0.054
_refine_ls_extinction_method none
_refine_ls_goodness_of_fit_ref 1.103
_refine_ls_hydrogen_treatment constr
_refine_ls_matrix_type full
_refine_ls_number_parameters 420
_refine_ls_number_reflns 6749
_refine_ls_number_restraints 0
_refine_ls_restrained_S_all 1.103
_refine_ls_R_factor_all 0.0517
_refine_ls_R_factor_gt 0.0489
_refine_ls_shift/su_max 0.016
_refine_ls_shift/su_mean 0.000
_refine_ls_structure_factor_coef Fsqd
_refine_ls_weighting_details 'calc w=1/[\s^2^(Fo^2^)+(0.0592P)^2^+1.6047P] where P=(Fo^2^+2Fc^2^)/3'
_refine_ls_weighting_scheme calc
_refine_ls_wR_factor_gt 0.1293
_refine_ls_wR_factor_ref 0.1314
_reflns_number_gt 6316
_reflns_number_total 6749
_reflns_threshold_expression >2\s(I)
_cod_data_source_file ja5b04034_si_002.cif
_cod_data_source_block vs3_C5H9PDICoN2
_cod_depositor_comments
;
The following automatic conversions were performed:

'_symmetry_cell_setting' value 'Triclinic' changed to 'triclinic'
according to
/usr/data/users/saulius/crontab/automatic-downloads/rss-feeds/ACS/lib/dictionaries/cif_core.dic
dictionary named 'cif_core.dic' version 2.4.2 from 2011-04-26.

Automatic conversion script
Id: cif_fix_values 3271 2015-04-21 07:52:19Z andrius 

 Adding full bibliography for 4123821--4123825.cif.
;
_cod_original_cell_volume 1905.24(7)
_cod_original_sg_symbol_H-M 'P-1   '
_cod_database_code 4123824

loop_
_symmetry_equiv_pos_as_xyz
'x, y, z'
'-x, -y, -z'

loop_
_atom_site_label
_atom_site_type_symbol
_atom_site_fract_x
_atom_site_fract_y
_atom_site_fract_z
_atom_site_U_iso_or_equiv
_atom_site_adp_type
_atom_site_occupancy
_atom_site_symmetry_multiplicity
_atom_site_calc_flag
_atom_site_refinement_flags
Co1 Co 0.68730(4) 0.28977(3) 0.77777(3) 0.02778(13) Uani 1 1 d .
N1 N 0.5956(2) 0.21666(17) 0.85912(16) 0.0294(4) Uani 1 1 d .
N2 N 0.6605(2) 0.34835(18) 0.90078(16) 0.0298(4) Uani 1 1 d .
N3 N 0.7774(2) 0.37539(18) 0.73304(15) 0.0290(4) Uani 1 1 d .
N4 N 0.7174(2) 0.23092(19) 0.65577(17) 0.0340(5) Uani 1 1 d .
C2 C 0.5551(2) 0.2412(2) 0.95983(19) 0.0305(5) Uani 1 1 d .
C7 C 0.7104(2) 0.4196(2) 0.90538(19) 0.0305(5) Uani 1 1 d .
C32 C 0.3621(3) 0.3019(2) 0.8183(2) 0.0329(5) Uani 1 1 d .
H32 H 0.3922 0.3474 0.8448 0.039 Uiso 1 1 calc R
C3 C 0.5926(2) 0.3187(2) 0.98693(19) 0.0303(5) Uani 1 1 d .
C10 C 0.8500(3) 0.3765(2) 0.62771(19) 0.0321(5) Uani 1 1 d .
C31 C 0.4604(3) 0.1723(2) 0.80215(19) 0.0310(5) Uani 1 1 d .
N5 N 0.7377(3) 0.1957(2) 0.57871(19) 0.0489(6) Uani 1 1 d .
C11 C 0.7789(3) 0.4569(2) 0.58037(19) 0.0333(5) Uani 1 1 d .
C21 C 0.6293(3) 0.5445(2) 0.6367(2) 0.0353(6) Uani 1 1 d .
H21 H 0.5941 0.5289 0.7068 0.042 Uiso 1 1 calc R
C5 C 0.6243(3) 0.4337(2) 1.0869(2) 0.0349(6) Uani 1 1 d .
H5 H 0.6117 0.4630 1.1511 0.042 Uiso 1 1 calc R
C1 C 0.4831(3) 0.1893(2) 1.0356(2) 0.0371(6) Uani 1 1 d .
H1A H 0.4078 0.1976 1.0242 0.056 Uiso 1 1 calc R
H1B H 0.4477 0.2307 1.1049 0.056 Uiso 1 1 calc R
H1C H 0.5468 0.1058 1.0272 0.056 Uiso 1 1 calc R
C4 C 0.5739(3) 0.3609(2) 1.08120(19) 0.0331(5) Uani 1 1 d .
H4 H 0.5272 0.3405 1.1411 0.040 Uiso 1 1 calc R
C8 C 0.7782(3) 0.4351(2) 0.80488(19) 0.0304(5) Uani 1 1 d .
C29 C 0.5310(3) -0.0302(2) 0.7479(2) 0.0384(6) Uani 1 1 d .
H29 H 0.5158 -0.0859 0.7237 0.046 Uiso 1 1 calc R
C12 C 0.8511(3) 0.4542(3) 0.4781(2) 0.0416(6) Uani 1 1 d .
H12 H 0.8051 0.5082 0.4448 0.050 Uiso 1 1 calc R
C30 C 0.4413(3) 0.0888(2) 0.7655(2) 0.0374(6) Uani 1 1 d .
H30 H 0.3651 0.1142 0.7525 0.045 Uiso 1 1 calc R
C27 C 0.6665(3) 0.0114(2) 0.80338(19) 0.0333(5) Uani 1 1 d .
C15 C 0.9886(3) 0.2941(2) 0.5738(2) 0.0372(6) Uani 1 1 d .
C26 C 0.5728(3) 0.1323(2) 0.82202(18) 0.0306(5) Uani 1 1 d .
C28 C 0.6428(3) -0.0679(2) 0.7656(2) 0.0370(6) Uani 1 1 d .
H28 H 0.7051 -0.1499 0.7517 0.044 Uiso 1 1 calc R
C33 C 0.2132(3) 0.3441(2) 0.8928(2) 0.0393(6) Uani 1 1 d .
H33A H 0.1860 0.2889 0.8795 0.047 Uiso 1 1 calc R
H33B H 0.1987 0.3514 0.9644 0.047 Uiso 1 1 calc R
C6 C 0.6931(3) 0.4636(2) 0.99896(19) 0.0328(5) Uani 1 1 d .
H6 H 0.7276 0.5130 1.0028 0.039 Uiso 1 1 calc R
C16 C 1.0672(3) 0.2031(3) 0.6212(2) 0.0454(7) Uani 1 1 d .
H16 H 1.0026 0.2097 0.6924 0.054 Uiso 1 1 calc R
C37 C 0.7933(3) -0.0315(2) 0.8173(2) 0.0397(6) Uani 1 1 d .
H37 H 0.7796 0.0341 0.8616 0.048 Uiso 1 1 calc R
C9 C 0.8435(3) 0.5081(2) 0.7830(2) 0.0375(6) Uani 1 1 d .
H9A H 0.9419 0.4573 0.7427 0.056 Uiso 1 1 calc R
H9B H 0.8239 0.5493 0.8474 0.056 Uiso 1 1 calc R
H9C H 0.8077 0.5657 0.7445 0.056 Uiso 1 1 calc R
C22 C 0.5929(3) 0.6740(2) 0.6471(2) 0.0464(7) Uani 1 1 d .
H22A H 0.6007 0.6988 0.7061 0.056 Uiso 1 1 calc R
H22B H 0.6536 0.6859 0.5845 0.056 Uiso 1 1 calc R
C36 C 0.3516(3) 0.3424(2) 0.7214(2) 0.0399(6) Uani 1 1 d .
H36A H 0.4283 0.3540 0.6788 0.048 Uiso 1 1 calc R
H36B H 0.3521 0.2836 0.6804 0.048 Uiso 1 1 calc R
C17 C 1.1417(3) 0.0754(3) 0.5609(3) 0.0540(8) Uani 1 1 d .
H17A H 1.0933 0.0338 0.5962 0.065 Uiso 1 1 calc R
H17B H 1.1493 0.0748 0.4911 0.065 Uiso 1 1 calc R
C14 C 1.0559(3) 0.2962(3) 0.4716(2) 0.0452(7) Uani 1 1 d .
H14 H 1.1505 0.2422 0.4339 0.054 Uiso 1 1 calc R
C34 C 0.1330(3) 0.4642(3) 0.8716(2) 0.0456(7) Uani 1 1 d .
H34A H 0.0424 0.4794 0.8837 0.055 Uiso 1 1 calc R
H34B H 0.1207 0.5277 0.9164 0.055 Uiso 1 1 calc R
C20 C 1.1821(3) 0.2173(3) 0.6248(3) 0.0531(8) Uani 1 1 d .
H20A H 1.1830 0.2860 0.5965 0.064 Uiso 1 1 calc R
H20B H 1.1677 0.2293 0.6961 0.064 Uiso 1 1 calc R
C35 C 0.2169(3) 0.4586(3) 0.7599(2) 0.0492(7) Uani 1 1 d .
H35A H 0.2329 0.5257 0.7533 0.059 Uiso 1 1 calc R
H35B H 0.1687 0.4620 0.7197 0.059 Uiso 1 1 calc R
C13 C 0.9881(3) 0.3746(3) 0.4241(2) 0.0473(7) Uani 1 1 d .
H13 H 1.0357 0.3741 0.3543 0.057 Uiso 1 1 calc R
C25 C 0.5441(3) 0.5405(3) 0.5862(2) 0.0457(7) Uani 1 1 d .
H25A H 0.5944 0.5250 0.5109 0.055 Uiso 1 1 calc R
H25B H 0.5211 0.4783 0.6054 0.055 Uiso 1 1 calc R
C41 C 0.8358(4) -0.1410(3) 0.8639(3) 0.0628(9) Uani 1 1 d .
H41A H 0.7886 -0.1187 0.9394 0.075 Uiso 1 1 calc R
H41B H 0.8141 -0.1961 0.8417 0.075 Uiso 1 1 calc R
C18 C 1.2790(4) 0.0195(4) 0.5580(4) 0.0877(10) Uani 1 1 d .
H18A H 1.2785 -0.0196 0.6166 0.105 Uiso 1 1 calc R
H18B H 1.3477 -0.0408 0.4943 0.105 Uiso 1 1 calc R
C40 C 0.9875(4) -0.1965(3) 0.8249(4) 0.0761(12) Uani 1 1 d .
H40A H 1.0080 -0.1841 0.8806 0.091 Uiso 1 1 calc R
H40B H 1.0333 -0.2823 0.7993 0.091 Uiso 1 1 calc R
C38 C 0.9197(3) -0.0675(4) 0.7166(3) 0.0604(9) Uani 1 1 d .
H38A H 0.9222 -0.1145 0.6634 0.072 Uiso 1 1 calc R
H38B H 0.9215 0.0028 0.6924 0.072 Uiso 1 1 calc R
C19 C 1.3126(4) 0.1072(4) 0.5625(4) 0.0877(10) Uani 1 1 d .
H19A H 1.3582 0.1182 0.4930 0.105 Uiso 1 1 calc R
H19B H 1.3741 0.0847 0.5947 0.105 Uiso 1 1 calc R
C23 C 0.4461(4) 0.7433(3) 0.6633(3) 0.0719(11) Uani 1 1 d .
H23A H 0.3830 0.7784 0.7366 0.086 Uiso 1 1 calc R
H23B H 0.4333 0.8073 0.6247 0.086 Uiso 1 1 calc R
C24 C 0.4203(4) 0.6579(3) 0.6256(4) 0.0861(14) Uani 1 1 d .
H24A H 0.3449 0.6541 0.6819 0.103 Uiso 1 1 calc R
H24B H 0.3935 0.6840 0.5706 0.103 Uiso 1 1 calc R
C39 C 1.0367(4) -0.1393(4) 0.7398(3) 0.0813(13) Uani 1 1 d .
H39A H 1.0638 -0.0885 0.7615 0.098 Uiso 1 1 calc R
H39B H 1.1157 -0.1997 0.6788 0.098 Uiso 1 1 calc R

loop_
_atom_site_aniso_label
_atom_site_aniso_U_11
_atom_site_aniso_U_22
_atom_site_aniso_U_33
_atom_site_aniso_U_23
_atom_site_aniso_U_13
_atom_site_aniso_U_12
Co1 0.0309(2) 0.0308(2) 0.0281(2) 0.00577(15) -0.01393(17) -0.01970(17)
N1 0.0297(10) 0.0282(10) 0.0316(11) 0.0053(8) -0.0138(9) -0.0155(9)
N2 0.0307(11) 0.0320(11) 0.0315(11) 0.0073(8) -0.0155(9) -0.0180(9)
N3 0.0303(10) 0.0317(11) 0.0307(11) 0.0066(8) -0.0145(9) -0.0191(9)
N4 0.0386(12) 0.0369(12) 0.0346(12) 0.0066(9) -0.0164(10) -0.0249(10)
C2 0.0298(12) 0.0291(12) 0.0322(13) 0.0065(10) -0.0142(10) -0.0145(10)
C7 0.0300(13) 0.0311(12) 0.0341(13) 0.0050(10) -0.0158(11) -0.0169(11)
C32 0.0353(13) 0.0316(13) 0.0378(14) 0.0040(10) -0.0180(11) -0.0199(11)
C3 0.0282(12) 0.0284(12) 0.0335(13) 0.0067(10) -0.0151(10) -0.0128(10)
C10 0.0366(13) 0.0368(13) 0.0316(13) 0.0063(10) -0.0144(11) -0.0257(12)
C31 0.0337(13) 0.0316(13) 0.0318(13) 0.0056(10) -0.0138(11) -0.0202(11)
N5 0.0604(16) 0.0577(16) 0.0383(14) 0.0074(12) -0.0203(12) -0.0385(14)
C11 0.0414(14) 0.0339(13) 0.0322(13) 0.0059(10) -0.0172(11) -0.0240(12)
C21 0.0430(15) 0.0312(13) 0.0341(14) 0.0070(10) -0.0188(12) -0.0194(12)
C5 0.0380(14) 0.0357(14) 0.0316(13) 0.0028(11) -0.0186(11) -0.0164(12)
C1 0.0421(15) 0.0386(14) 0.0345(14) 0.0078(11) -0.0154(12) -0.0248(13)
C4 0.0348(13) 0.0332(13) 0.0307(13) 0.0069(10) -0.0147(11) -0.0169(11)
C8 0.0315(13) 0.0315(13) 0.0349(13) 0.0061(10) -0.0169(11) -0.0190(11)
C29 0.0465(16) 0.0345(14) 0.0394(15) 0.0033(11) -0.0158(12) -0.0271(13)
C12 0.0551(17) 0.0432(15) 0.0344(14) 0.0105(12) -0.0206(13) -0.0303(14)
C30 0.0395(14) 0.0391(14) 0.0397(15) 0.0063(11) -0.0185(12) -0.0236(12)
C27 0.0350(13) 0.0315(13) 0.0334(13) 0.0075(10) -0.0125(11) -0.0192(11)
C15 0.0348(14) 0.0439(15) 0.0377(14) 0.0068(12) -0.0147(12) -0.0247(12)
C26 0.0327(13) 0.0320(13) 0.0290(12) 0.0048(10) -0.0106(10) -0.0205(11)
C28 0.0400(14) 0.0274(13) 0.0375(14) 0.0056(11) -0.0116(12) -0.0174(11)
C33 0.0338(14) 0.0403(15) 0.0403(15) 0.0030(12) -0.0142(12) -0.0181(12)
C6 0.0348(13) 0.0325(13) 0.0357(14) 0.0039(10) -0.0191(11) -0.0176(11)
C16 0.0335(14) 0.0545(18) 0.0432(16) 0.0097(13) -0.0149(12) -0.0207(14)
C37 0.0375(15) 0.0326(14) 0.0486(16) 0.0079(12) -0.0191(13) -0.0177(12)
C9 0.0431(15) 0.0413(15) 0.0388(14) 0.0079(12) -0.0200(12) -0.0278(13)
C22 0.0610(19) 0.0335(15) 0.0449(16) 0.0063(12) -0.0251(15) -0.0229(14)
C36 0.0424(15) 0.0384(14) 0.0420(15) 0.0093(12) -0.0215(13) -0.0208(13)
C17 0.0459(17) 0.0499(18) 0.065(2) 0.0135(15) -0.0263(16) -0.0224(15)
C14 0.0367(15) 0.0549(18) 0.0392(15) 0.0048(13) -0.0091(12) -0.0263(14)
C34 0.0388(15) 0.0453(16) 0.0466(17) 0.0021(13) -0.0228(13) -0.0137(13)
C20 0.0370(16) 0.067(2) 0.0495(18) -0.0023(15) -0.0205(14) -0.0205(15)
C35 0.0459(17) 0.0448(17) 0.0546(18) 0.0158(14) -0.0248(15) -0.0198(14)
C13 0.0535(18) 0.0568(18) 0.0329(15) 0.0097(13) -0.0114(13) -0.0358(16)
C25 0.0473(17) 0.0440(16) 0.0516(17) 0.0077(13) -0.0287(14) -0.0218(14)
C41 0.062(2) 0.053(2) 0.091(3) 0.0350(19) -0.048(2) -0.0314(18)
C18 0.0500(16) 0.073(2) 0.121(3) -0.0112(18) -0.0429(17) -0.0126(14)
C40 0.066(2) 0.049(2) 0.107(3) 0.002(2) -0.060(3) -0.0069(19)
C38 0.0399(17) 0.075(2) 0.060(2) 0.0101(18) -0.0178(16) -0.0289(17)
C19 0.0500(16) 0.073(2) 0.121(3) -0.0112(18) -0.0429(17) -0.0126(14)
C23 0.082(3) 0.0387(18) 0.086(3) 0.0045(17) -0.051(2) -0.0128(18)
C24 0.065(3) 0.055(2) 0.129(4) -0.002(2) -0.060(3) -0.009(2)
C39 0.0397(19) 0.099(3) 0.081(3) 0.000(2) -0.0229(19) -0.021(2)

loop_
_atom_type_symbol
_atom_type_description
_atom_type_scat_dispersion_real
_atom_type_scat_dispersion_imag
_atom_type_scat_source
C C 0.0181 0.0091 'International Tables Vol C Tables 4.2.6.8 and 6.1.1.4'
H H 0.0000 0.0000 'International Tables Vol C Tables 4.2.6.8 and 6.1.1.4'
N N 0.0311 0.0180 'International Tables Vol C Tables 4.2.6.8 and 6.1.1.4'
Co Co -2.3653 3.6143 'International Tables Vol C Tables 4.2.6.8 and 6.1.1.4'

loop_
_geom_angle_atom_site_label_1
_geom_angle_atom_site_label_2
_geom_angle_atom_site_label_3
_geom_angle
N4 Co1 N2 178.81(9)
N4 Co1 N3 97.78(9)
N2 Co1 N3 81.52(9)
N4 Co1 N1 99.01(9)
N2 Co1 N1 81.65(9)
N3 Co1 N1 163.01(9)
C2 N1 C26 117.8(2)
C2 N1 Co1 116.37(16)
C26 N1 Co1 125.67(16)
C7 N2 C3 121.3(2)
C7 N2 Co1 119.25(17)
C3 N2 Co1 119.40(17)
C8 N3 C10 118.3(2)
C8 N3 Co1 116.79(17)
C10 N3 Co1 124.82(16)
N5 N4 Co1 178.4(2)
N1 C2 C3 113.0(2)
N1 C2 C1 123.6(2)
C3 C2 C1 123.4(2)
N2 C7 C6 120.1(2)
N2 C7 C8 110.0(2)
C6 C7 C8 129.9(2)
C31 C32 C33 115.3(2)
C31 C32 C36 114.5(2)
C33 C32 C36 102.1(2)
N2 C3 C4 120.0(2)
N2 C3 C2 109.6(2)
C4 C3 C2 130.4(2)
C15 C10 C11 121.5(2)
C15 C10 N3 119.1(2)
C11 C10 N3 119.3(2)
C30 C31 C26 118.3(2)
C30 C31 C32 119.9(2)
C26 C31 C32 121.8(2)
C12 C11 C10 118.0(3)
C12 C11 C21 119.8(2)
C10 C11 C21 122.2(2)
C11 C21 C22 114.5(2)
C11 C21 C25 114.7(2)
C22 C21 C25 102.9(2)
C4 C5 C6 120.5(2)
C3 C4 C5 119.2(2)
N3 C8 C7 112.5(2)
N3 C8 C9 123.8(2)
C7 C8 C9 123.7(2)
C28 C29 C30 119.7(2)
C13 C12 C11 121.3(3)
C29 C30 C31 121.3(3)
C28 C27 C26 117.6(2)
C28 C27 C37 120.8(2)
C26 C27 C37 121.5(2)
C14 C15 C10 117.9(3)
C14 C15 C16 119.2(3)
C10 C15 C16 122.9(2)
C31 C26 C27 121.5(2)
C31 C26 N1 119.4(2)
C27 C26 N1 119.1(2)
C29 C28 C27 121.7(2)
C34 C33 C32 104.3(2)
C5 C6 C7 118.9(2)
C15 C16 C17 113.0(3)
C15 C16 C20 113.3(3)
C17 C16 C20 104.1(2)
C27 C37 C38 112.7(3)
C27 C37 C41 116.8(2)
C38 C37 C41 102.8(3)
C23 C22 C21 105.0(3)
C35 C36 C32 105.2(2)
C18 C17 C16 104.2(3)
C13 C14 C15 121.4(3)
C35 C34 C33 105.7(2)
C19 C20 C16 107.0(3)
C34 C35 C36 107.1(2)
C14 C13 C12 119.9(3)
C24 C25 C21 105.0(3)
C40 C41 C37 105.2(3)
C19 C18 C17 109.2(4)
C39 C40 C41 107.8(3)
C39 C38 C37 105.1(3)
C18 C19 C20 106.3(4)
C24 C23 C22 106.4(3)
C25 C24 C23 109.6(3)
C38 C39 C40 105.8(3)

loop_
_geom_bond_atom_site_label_1
_geom_bond_atom_site_label_2
_geom_bond_distance
Co1 N4 1.787(2)
Co1 N2 1.816(2)
Co1 N3 1.881(2)
Co1 N1 1.882(2)
N1 C2 1.343(3)
N1 C26 1.440(3)
N2 C7 1.369(3)
N2 C3 1.372(3)
N3 C8 1.338(3)
N3 C10 1.442(3)
N4 N5 1.114(3)
C2 C3 1.433(4)
C2 C1 1.496(3)
C7 C6 1.396(3)
C7 C8 1.436(4)
C32 C31 1.512(4)
C32 C33 1.537(4)
C32 C36 1.540(4)
C3 C4 1.389(4)
C10 C15 1.399(4)
C10 C11 1.405(4)
C31 C30 1.394(4)
C31 C26 1.403(4)
C11 C12 1.390(4)
C11 C21 1.504(4)
C21 C22 1.538(4)
C21 C25 1.545(4)
C5 C4 1.395(4)
C5 C6 1.396(4)
C8 C9 1.487(3)
C29 C28 1.381(4)
C29 C30 1.381(4)
C12 C13 1.378(4)
C27 C28 1.396(4)
C27 C26 1.408(4)
C27 C37 1.513(4)
C15 C14 1.395(4)
C15 C16 1.513(4)
C33 C34 1.529(4)
C16 C17 1.550(5)
C16 C20 1.558(4)
C37 C38 1.525(4)
C37 C41 1.535(4)
C22 C23 1.528(5)
C36 C35 1.527(4)
C17 C18 1.498(5)
C14 C13 1.375(4)
C34 C35 1.524(4)
C20 C19 1.488(5)
C25 C24 1.476(5)
C41 C40 1.513(5)
C18 C19 1.416(6)
C40 C39 1.507(7)
C38 C39 1.496(5)
C23 C24 1.483(6)

loop_
_geom_torsion_atom_site_label_1
_geom_torsion_atom_site_label_2
_geom_torsion_atom_site_label_3
_geom_torsion_atom_site_label_4
_geom_torsion
N4 Co1 N1 C2 -179.89(18)
N2 Co1 N1 C2 1.11(18)
N3 Co1 N1 C2 8.9(4)
N4 Co1 N1 C26 4.0(2)
N2 Co1 N1 C26 -175.0(2)
N3 Co1 N1 C26 -167.2(3)
N3 Co1 N2 C7 0.34(18)
N1 Co1 N2 C7 178.04(19)
N3 Co1 N2 C3 -178.57(19)
N1 Co1 N2 C3 -0.87(18)
N4 Co1 N3 C8 -179.98(18)
N2 Co1 N3 C8 -0.95(18)
N1 Co1 N3 C8 -8.8(4)
N4 Co1 N3 C10 -3.0(2)
N2 Co1 N3 C10 176.0(2)
N1 Co1 N3 C10 168.2(3)
C26 N1 C2 C3 175.3(2)
Co1 N1 C2 C3 -1.1(3)
C26 N1 C2 C1 -2.5(4)
Co1 N1 C2 C1 -178.86(19)
C3 N2 C7 C6 0.2(4)
Co1 N2 C7 C6 -178.72(18)
C3 N2 C7 C8 179.2(2)
Co1 N2 C7 C8 0.3(3)
C7 N2 C3 C4 -0.2(3)
Co1 N2 C3 C4 178.65(18)
C7 N2 C3 C2 -178.4(2)
Co1 N2 C3 C2 0.5(3)
N1 C2 C3 N2 0.4(3)
C1 C2 C3 N2 178.2(2)
N1 C2 C3 C4 -177.5(2)
C1 C2 C3 C4 0.2(4)
C8 N3 C10 C15 86.1(3)
Co1 N3 C10 C15 -90.9(3)
C8 N3 C10 C11 -96.8(3)
Co1 N3 C10 C11 86.3(3)
C33 C32 C31 C30 58.5(3)
C36 C32 C31 C30 -59.5(3)
C33 C32 C31 C26 -122.1(3)
C36 C32 C31 C26 119.8(3)
C15 C10 C11 C12 -1.5(4)
N3 C10 C11 C12 -178.6(2)
C15 C10 C11 C21 178.7(2)
N3 C10 C11 C21 1.6(4)
C12 C11 C21 C22 -63.8(3)
C10 C11 C21 C22 116.0(3)
C12 C11 C21 C25 54.9(3)
C10 C11 C21 C25 -125.3(3)
N2 C3 C4 C5 0.2(4)
C2 C3 C4 C5 178.0(2)
C6 C5 C4 C3 -0.2(4)
C10 N3 C8 C7 -175.8(2)
Co1 N3 C8 C7 1.3(3)
C10 N3 C8 C9 3.4(4)
Co1 N3 C8 C9 -179.4(2)
N2 C7 C8 N3 -1.0(3)
C6 C7 C8 N3 177.9(2)
N2 C7 C8 C9 179.7(2)
C6 C7 C8 C9 -1.4(4)
C10 C11 C12 C13 0.5(4)
C21 C11 C12 C13 -179.7(3)
C28 C29 C30 C31 -0.7(4)
C26 C31 C30 C29 -0.8(4)
C32 C31 C30 C29 178.6(2)
C11 C10 C15 C14 2.0(4)
N3 C10 C15 C14 179.1(2)
C11 C10 C15 C16 -177.5(2)
N3 C10 C15 C16 -0.4(4)
C30 C31 C26 C27 1.6(4)
C32 C31 C26 C27 -177.8(2)
C30 C31 C26 N1 179.5(2)
C32 C31 C26 N1 0.2(4)
C28 C27 C26 C31 -0.9(4)
C37 C27 C26 C31 175.4(2)
C28 C27 C26 N1 -178.8(2)
C37 C27 C26 N1 -2.6(4)
C2 N1 C26 C31 99.1(3)
Co1 N1 C26 C31 -84.9(3)
C2 N1 C26 C27 -82.9(3)
Co1 N1 C26 C27 93.1(3)
C30 C29 C28 C27 1.5(4)
C26 C27 C28 C29 -0.7(4)
C37 C27 C28 C29 -177.0(2)
C31 C32 C33 C34 -164.0(2)
C36 C32 C33 C34 -39.3(3)
C4 C5 C6 C7 0.1(4)
N2 C7 C6 C5 -0.1(4)
C8 C7 C6 C5 -178.9(3)
C14 C15 C16 C17 -54.6(4)
C10 C15 C16 C17 124.9(3)
C14 C15 C16 C20 63.5(4)
C10 C15 C16 C20 -117.0(3)
C28 C27 C37 C38 75.7(3)
C26 C27 C37 C38 -100.4(3)
C28 C27 C37 C41 -42.9(4)
C26 C27 C37 C41 141.0(3)
C11 C21 C22 C23 156.9(3)
C25 C21 C22 C23 31.8(3)
C31 C32 C36 C35 160.3(2)
C33 C32 C36 C35 34.9(3)
C15 C16 C17 C18 136.6(3)
C20 C16 C17 C18 13.3(4)
C10 C15 C14 C13 -1.6(4)
C16 C15 C14 C13 177.9(3)
C32 C33 C34 C35 28.9(3)
C15 C16 C20 C19 -118.6(4)
C17 C16 C20 C19 4.5(4)
C33 C34 C35 C36 -6.9(3)
C32 C36 C35 C34 -17.7(3)
C15 C14 C13 C12 0.7(5)
C11 C12 C13 C14 -0.1(4)
C11 C21 C25 C24 -157.2(3)
C22 C21 C25 C24 -32.2(4)
C27 C37 C41 C40 154.2(3)
C38 C37 C41 C40 30.3(4)
C16 C17 C18 C19 -28.2(5)
C37 C41 C40 C39 -12.9(4)
C27 C37 C38 C39 -163.5(3)
C41 C37 C38 C39 -37.0(4)
C17 C18 C19 C20 31.6(6)
C16 C20 C19 C18 -21.9(5)
C21 C22 C23 C24 -19.9(4)
C21 C25 C24 C23 20.7(5)
C22 C23 C24 C25 -0.6(5)
C37 C38 C39 C40 29.5(4)
C41 C40 C39 C38 -10.2(5)

loop_
_platon_squeeze_void_nr
_platon_squeeze_void_average_x
_platon_squeeze_void_average_y
_platon_squeeze_void_average_z
_platon_squeeze_void_volume
_platon_squeeze_void_count_electrons
_platon_squeeze_void_content
1 0.000 0.000 0.000 255 38 ' '
